data_7052255
loop_
_publ_author_name
'Deacon, Glen B.'
'Forsyth, Craig M.'
'Junk, Peter C.'
'Leary, Stuart G.'

_publ_section_title
;
 A rare earth alloy as a synthetic reagent: contrasting homometallic
 rare earth and heterobimetallic outcomes
;
_journal_issue 4
_journal_name_full 'New Journal of Chemistry'
_journal_page_first 592
_journal_paper_doi 10.1039/b600868b
_journal_volume 30
_journal_year 2006
_chemical_formula_sum 'C63 H36 La N7 Ni2 O7'
_chemical_formula_weight 1259.32
_chemical_melting_point_gt 360
_chemical_name_common Ni2La(8OQ)7
_chemical_name_systematic
;
hexakis(mu-(O)-8-quinolinolato)(8-quinolinolato-kappa:N,O(La)
dinickel(II)lanthanum(III) (NiLaNi)
;
_space_group_IT_number 15
_symmetry_cell_setting monoclinic
_symmetry_space_group_name_Hall '-C 2yc'
_symmetry_space_group_name_H-M 'C 1 2/c 1'
_atom_sites_solution_hydrogens geom
_atom_sites_solution_primary direct
_atom_sites_solution_secondary difmap
_audit_creation_method SHELXL-97
_cell_angle_alpha 90.00
_cell_angle_beta 90.67(3)
_cell_angle_gamma 90.00
_cell_formula_units_Z 4
_cell_length_a 15.499(3)
_cell_length_b 19.150(4)
_cell_length_c 17.485(4)
_cell_measurement_reflns_used 21168
_cell_measurement_temperature 123(2)
_cell_measurement_theta_max 25.00
_cell_measurement_theta_min 3.57
_cell_volume 5189.3(19)
_computing_cell_refinement DENZO-SMN
_computing_data_collection 'Nonius Collect'
_computing_data_reduction 'X -Seed'
_computing_molecular_graphics 'X-Seed / POV-Ray'
_computing_publication_material 'Microsoft Office 2000'
_computing_structure_refinement 'SHELXL-97 (Sheldrick, 1997)'
_computing_structure_solution 'SHELXS-97 (Sheldrick, 1990)'
_diffrn_ambient_temperature 123(2)
_diffrn_measured_fraction_theta_full 0.991
_diffrn_measured_fraction_theta_max 0.991
_diffrn_measurement_device_type 'Nonius Kappa CCD'
_diffrn_measurement_method 'psi and omega scans'
_diffrn_radiation_monochromator graphite
_diffrn_radiation_source 'fine-focus sealed tube'
_diffrn_radiation_type MoK\a
_diffrn_radiation_wavelength 0.71073
_diffrn_reflns_av_R_equivalents 0.1419
_diffrn_reflns_av_sigmaI/netI 0.1543
_diffrn_reflns_limit_h_max 18
_diffrn_reflns_limit_h_min -18
_diffrn_reflns_limit_k_max 22
_diffrn_reflns_limit_k_min -22
_diffrn_reflns_limit_l_max 20
_diffrn_reflns_limit_l_min -20
_diffrn_reflns_number 21168
_diffrn_reflns_theta_full 25.00
_diffrn_reflns_theta_max 25.00
_diffrn_reflns_theta_min 3.57
_exptl_absorpt_coefficient_mu 1.592
_exptl_absorpt_correction_T_max 0.9105
_exptl_absorpt_correction_T_min 0.8570
_exptl_absorpt_correction_type empirical
_exptl_absorpt_process_details SORTAV
_exptl_crystal_colour yellow
_exptl_crystal_density_diffrn 1.612
_exptl_crystal_density_method 'not measured'
_exptl_crystal_description rectangular
_exptl_crystal_F_000 2528
_exptl_crystal_size_max 0.10
_exptl_crystal_size_mid 0.08
_exptl_crystal_size_min 0.06
_refine_diff_density_max 0.845
_refine_diff_density_min -0.513
_refine_diff_density_rms 0.120
_refine_ls_extinction_method none
_refine_ls_goodness_of_fit_ref 1.020
_refine_ls_hydrogen_treatment mixed
_refine_ls_matrix_type full
_refine_ls_number_parameters 349
_refine_ls_number_reflns 4543
_refine_ls_number_restraints 11
_refine_ls_restrained_S_all 1.025
_refine_ls_R_factor_all 0.1692
_refine_ls_R_factor_gt 0.0595
_refine_ls_shift/su_max 0.000
_refine_ls_shift/su_mean 0.000
_refine_ls_structure_factor_coef Fsqd
_refine_ls_weighting_details 'calc w=1/[\s^2^(Fo^2^)+(0.0400P)^2^+17.4551P] where P=(Fo^2^+2Fc^2^)/3'
_refine_ls_weighting_scheme calc
_refine_ls_wR_factor_gt 0.0949
_refine_ls_wR_factor_ref 0.1279
_reflns_number_gt 2281
_reflns_number_total 4543
_reflns_threshold_expression >2sigma(I)
_cod_data_source_file b600868b.txt
_cod_data_source_block c:\mydocu~1\stuart\phd\crysta~1\airsen~1\ni2la8hq\laniabs
_cod_depositor_comments
;
The following automatic conversions were performed:

'_chemical_melting_point' tag was changed to
'_chemical_melting_point_gt' since the value was specified 'more
than' ('>') a certain temperature. The value '>360' was changed to
'360' - it should be numeric and without a unit designator.

Automatic conversion script
Id: cif_fix_values 1569 2011-02-09 13:29:24Z adriana 
;
_cod_original_cell_volume 5189.5(18)
_cod_original_sg_symbol_H-M C2/c
_cod_database_code 7052255

loop_
_symmetry_equiv_pos_as_xyz
'x, y, z'
'-x, y, -z+1/2'
'x+1/2, y+1/2, z'
'-x+1/2, y+1/2, -z+1/2'
'-x, -y, -z'
'x, -y, z-1/2'
'-x+1/2, -y+1/2, -z'
'x+1/2, -y+1/2, z-1/2'

loop_
_atom_site_label
_atom_site_type_symbol
_atom_site_fract_x
_atom_site_fract_y
_atom_site_fract_z
_atom_site_U_iso_or_equiv
_atom_site_adp_type
_atom_site_occupancy
_atom_site_symmetry_multiplicity
_atom_site_calc_flag
_atom_site_refinement_flags
_atom_site_disorder_assembly
_atom_site_disorder_group
La1 La 0.5000 0.33000(4) 0.2500 0.0431(3) Uani 1 2 d S . .
O1A O 0.3866(3) 0.2804(2) 0.3332(2) 0.0358(12) Uani 1 1 d . . .
O1B O 0.4244(3) 0.2315(3) 0.1844(2) 0.0373(13) Uani 1 1 d . . .
O1C O 0.3466(3) 0.3575(3) 0.2020(2) 0.0440(14) Uani 1 1 d . . .
O1D O 0.5170(8) 0.4294(8) 0.1619(8) 0.057(4) Uani 0.50 1 d P . .
N1A N 0.2150(4) 0.2877(3) 0.3123(3) 0.0386(16) Uani 1 1 d . . .
N1B N 0.3026(4) 0.1496(4) 0.2421(3) 0.0466(18) Uani 1 1 d . . .
N1C N 0.2358(4) 0.2641(4) 0.1395(3) 0.0435(17) Uani 1 1 d . . .
N1D N 0.4763(13) 0.4569(12) 0.3103(10) 0.047(6) Uiso 0.50 1 d P . .
C1A C 0.1313(5) 0.2911(4) 0.3022(4) 0.041(2) Uani 1 1 d . . .
H1A H 0.1082 0.2785 0.2536 0.049 Uiso 1 1 calc R . .
C1B C 0.2395(5) 0.1088(5) 0.2649(4) 0.054(2) Uani 1 1 d . . .
H1B H 0.1926 0.1294 0.2912 0.065 Uiso 1 1 calc R . .
C1C C 0.1846(5) 0.2163(5) 0.1093(4) 0.049(2) Uani 1 1 d . . .
H1C H 0.1816 0.1717 0.1330 0.059 Uiso 1 1 calc R . .
C1D C 0.4611(12) 0.4741(11) 0.3843(11) 0.069(5) Uiso 0.50 1 d P . .
Ni2 Ni 0.31089(6) 0.25779(5) 0.23678(5) 0.0399(3) Uani 1 1 d . . .
C2A C 0.0737(5) 0.3122(4) 0.3590(4) 0.046(2) Uani 1 1 d . . .
H2A H 0.0133 0.3124 0.3492 0.055 Uiso 1 1 calc R . .
C2B C 0.2380(6) 0.0368(6) 0.2525(5) 0.064(3) Uani 1 1 d . . .
H2B H 0.1905 0.0100 0.2697 0.077 Uiso 1 1 calc R . .
C2C C 0.1343(5) 0.2290(6) 0.0432(5) 0.062(3) Uani 1 1 d . . .
H2C H 0.0977 0.1936 0.0229 0.074 Uiso 1 1 calc R . .
C2D C 0.4673(11) 0.5409(9) 0.4150(10) 0.055(5) Uiso 0.50 1 d P . .
C3A C 0.1055(5) 0.3325(4) 0.4282(4) 0.0419(19) Uani 1 1 d . . .
H3A H 0.0673 0.3477 0.4669 0.050 Uiso 1 1 calc R . .
C3B C 0.3043(6) 0.0047(5) 0.2157(5) 0.059(3) Uani 1 1 d . . .
H3B H 0.3031 -0.0443 0.2069 0.071 Uiso 1 1 calc R . .
C3C C 0.1388(6) 0.2915(6) 0.0095(4) 0.062(3) Uani 1 1 d . . .
H3C H 0.1045 0.3005 -0.0348 0.075 Uiso 1 1 calc R . .
C4A C 0.1947(4) 0.3310(4) 0.4425(4) 0.0329(17) Uani 1 1 d . . .
C4B C 0.3751(6) 0.0456(5) 0.1907(4) 0.047(2) Uani 1 1 d . . .
C4C C 0.1931(6) 0.3442(6) 0.0381(4) 0.054(2) Uani 1 1 d . . .
C4D C 0.4928(12) 0.5775(8) 0.2914(7) 0.062(5) Uiso 0.50 1 d PD . .
C5A C 0.2340(5) 0.3513(4) 0.5120(4) 0.044(2) Uiso 1 1 d . . .
H5A H 0.2000 0.3680 0.5531 0.053 Uiso 1 1 calc R . .
C5B C 0.4480(6) 0.0179(5) 0.1527(5) 0.058(2) Uani 1 1 d . . .
H5B H 0.4534 -0.0310 0.1446 0.070 Uiso 1 1 calc R . .
C5C C 0.2071(7) 0.4096(6) 0.0043(5) 0.073(3) Uani 1 1 d . . .
H5C H 0.1729 0.4234 -0.0386 0.087 Uiso 1 1 calc R . .
C5D C 0.5000 0.6382(8) 0.2500 0.105(5) Uiso 1 2 d SD . .
C6A C 0.3213(5) 0.3467(4) 0.5196(4) 0.049(2) Uani 1 1 d . . .
H6A H 0.3473 0.3596 0.5670 0.058 Uiso 1 1 calc R . .
C6B C 0.5098(6) 0.0625(5) 0.1281(4) 0.052(2) Uani 1 1 d . . .
H6B H 0.5586 0.0438 0.1029 0.062 Uiso 1 1 calc R . .
C6C C 0.2684(7) 0.4532(5) 0.0320(5) 0.071(3) Uani 1 1 d D . .
H6C H 0.2784 0.4962 0.0065 0.085 Uiso 1 1 calc R . .
C6D C 0.5111(12) 0.6211(8) 0.1706(6) 0.065(6) Uiso 0.50 1 d PD . .
C7A C 0.3746(5) 0.3237(4) 0.4603(4) 0.0384(19) Uani 1 1 d . . .
H7A H 0.4353 0.3217 0.4680 0.046 Uiso 1 1 calc R . .
C7B C 0.5046(5) 0.1346(5) 0.1381(4) 0.041(2) Uani 1 1 d . . .
H7B H 0.5488 0.1640 0.1192 0.049 Uiso 1 1 calc R . .
C7C C 0.3183(5) 0.4367(4) 0.0978(4) 0.057(2) Uani 1 1 d D . .
H7C H 0.3614 0.4682 0.1153 0.068 Uiso 1 1 calc R . .
C7D C 0.5218(11) 0.5540(9) 0.1343(9) 0.056(5) Uiso 0.50 1 d PD . .
C8A C 0.3393(5) 0.3043(4) 0.3910(4) 0.0340(19) Uani 1 1 d . . .
C8B C 0.4347(5) 0.1633(5) 0.1758(4) 0.040(2) Uani 1 1 d . . .
C8C C 0.3044(5) 0.3745(4) 0.1371(5) 0.048(2) Uiso 1 1 d D . .
C8D C 0.5113(12) 0.4964(8) 0.1847(8) 0.058(6) Uiso 0.50 1 d PD . .
C9A C 0.2480(5) 0.3084(4) 0.3810(4) 0.0353(19) Uani 1 1 d . . .
C9B C 0.3691(5) 0.1184(5) 0.2034(4) 0.038(2) Uani 1 1 d . . .
C9C C 0.2439(5) 0.3282(5) 0.1054(4) 0.043(2) Uani 1 1 d D . .
C9D C 0.4961(16) 0.5103(6) 0.2639(8) 0.042(4) Uiso 0.50 1 d PD . .
C3D C 0.4803(10) 0.6004(9) 0.3680(9) 0.038(4) Uiso 0.50 1 d P . .

loop_
_atom_site_aniso_label
_atom_site_aniso_U_11
_atom_site_aniso_U_22
_atom_site_aniso_U_33
_atom_site_aniso_U_23
_atom_site_aniso_U_13
_atom_site_aniso_U_12
La1 0.0304(4) 0.0533(5) 0.0457(4) 0.000 0.0113(3) 0.000
O1A 0.025(3) 0.057(3) 0.026(3) -0.003(2) 0.012(2) 0.006(3)
O1B 0.028(3) 0.053(4) 0.031(3) 0.001(3) 0.006(2) 0.000(3)
O1C 0.036(3) 0.065(4) 0.031(3) -0.003(3) 0.004(2) 0.011(3)
O1D 0.036(8) 0.086(12) 0.050(9) 0.013(9) 0.014(7) -0.003(8)
N1A 0.025(4) 0.060(5) 0.030(4) 0.005(3) 0.004(3) -0.002(3)
N1B 0.028(4) 0.079(6) 0.032(4) 0.007(3) 0.004(3) -0.004(4)
N1C 0.030(4) 0.072(5) 0.029(4) -0.005(4) 0.009(3) 0.000(4)
C1A 0.027(5) 0.055(6) 0.039(5) -0.003(4) -0.004(4) 0.002(4)
C1B 0.037(6) 0.080(8) 0.044(5) 0.018(5) 0.002(4) 0.001(6)
C1C 0.032(5) 0.090(7) 0.026(4) -0.001(5) 0.004(4) -0.004(5)
Ni2 0.0276(6) 0.0653(8) 0.0269(5) 0.0004(5) 0.0044(4) 0.0015(5)
C2A 0.023(5) 0.059(6) 0.056(5) 0.006(4) 0.005(4) 0.002(4)
C2B 0.047(7) 0.072(8) 0.073(7) 0.033(6) 0.000(5) -0.009(6)
C2C 0.041(6) 0.109(9) 0.036(5) -0.002(6) 0.004(4) -0.004(6)
C3A 0.032(5) 0.048(5) 0.046(5) -0.007(4) 0.007(4) -0.001(4)
C3B 0.053(7) 0.057(6) 0.067(6) 0.015(5) -0.013(5) -0.006(6)
C3C 0.045(6) 0.114(9) 0.029(5) -0.002(6) 0.001(4) 0.022(6)
C4A 0.027(4) 0.042(5) 0.030(4) 0.005(4) 0.005(3) -0.007(4)
C4B 0.041(6) 0.055(7) 0.044(5) 0.007(5) -0.015(4) -0.016(5)
C4C 0.055(6) 0.078(8) 0.029(5) -0.001(5) 0.007(4) 0.021(6)
C5B 0.065(7) 0.053(6) 0.056(6) -0.003(5) -0.011(5) 0.006(6)
C5C 0.075(8) 0.094(9) 0.050(6) 0.003(7) -0.004(6) 0.036(7)
C6A 0.047(6) 0.071(7) 0.028(4) -0.015(4) 0.007(4) -0.010(5)
C6B 0.055(7) 0.061(7) 0.039(5) -0.015(5) -0.005(4) 0.011(5)
C6C 0.090(9) 0.072(8) 0.051(6) 0.025(6) 0.012(6) 0.022(7)
C7A 0.030(4) 0.052(5) 0.033(4) -0.005(4) 0.000(3) -0.006(4)
C7B 0.026(5) 0.065(6) 0.032(4) -0.009(4) 0.002(4) 0.002(4)
C7C 0.066(7) 0.057(6) 0.047(5) 0.003(5) 0.011(5) 0.009(5)
C8A 0.037(5) 0.039(5) 0.026(4) 0.001(4) 0.006(4) 0.000(4)
C8B 0.041(5) 0.051(6) 0.027(4) -0.001(4) 0.002(4) 0.001(5)
C9A 0.023(5) 0.054(6) 0.029(4) 0.007(4) 0.000(3) -0.001(4)
C9B 0.032(5) 0.059(7) 0.024(4) 0.001(4) -0.003(4) -0.017(5)
C9C 0.036(5) 0.065(6) 0.028(4) 0.002(5) 0.014(4) 0.006(5)

loop_
_atom_type_symbol
_atom_type_description
_atom_type_scat_dispersion_real
_atom_type_scat_dispersion_imag
_atom_type_scat_source
C C 0.0033 0.0016 'International Tables Vol C Tables 4.2.6.8 and 6.1.1.4'
H H 0.0000 0.0000 'International Tables Vol C Tables 4.2.6.8 and 6.1.1.4'
N N 0.0061 0.0033 'International Tables Vol C Tables 4.2.6.8 and 6.1.1.4'
O O 0.0106 0.0060 'International Tables Vol C Tables 4.2.6.8 and 6.1.1.4'
Ni Ni 0.3393 1.1124 'International Tables Vol C Tables 4.2.6.8 and 6.1.1.4'
La La -0.2871 2.4523 'International Tables Vol C Tables 4.2.6.8 and 6.1.1.4'

loop_
_geom_angle_atom_site_label_1
_geom_angle_atom_site_label_2
_geom_angle_atom_site_label_3
_geom_angle
_geom_angle_site_symmetry_1
_geom_angle_site_symmetry_3
_geom_angle_publ_flag
O1D La1 O1D 78.9(7) 2_655 . ?
O1D La1 O1A 81.2(3) 2_655 . ?
O1D La1 O1A 138.0(3) . . ?
O1D La1 O1A 138.0(3) 2_655 2_655 ?
O1D La1 O1A 81.2(3) . 2_655 ?
O1A La1 O1A 135.0(2) . 2_655 ?
O1D La1 O1B 145.0(3) 2_655 . ?
O1D La1 O1B 110.5(4) . . ?
O1A La1 O1B 69.41(14) . . ?
O1A La1 O1B 76.86(15) 2_655 . ?
O1D La1 O1B 110.5(4) 2_655 2_655 ?
O1D La1 O1B 145.0(3) . 2_655 ?
O1A La1 O1B 76.86(15) . 2_655 ?
O1A La1 O1B 69.41(14) 2_655 2_655 ?
O1B La1 O1B 81.7(2) . 2_655 ?
O1D La1 O1C 75.1(3) 2_655 2_655 ?
O1D La1 O1C 86.6(3) . 2_655 ?
O1A La1 O1C 123.08(14) . 2_655 ?
O1A La1 O1C 67.10(14) 2_655 2_655 ?
O1B La1 O1C 137.23(16) . 2_655 ?
O1B La1 O1C 64.91(16) 2_655 2_655 ?
O1D La1 O1C 86.6(3) 2_655 . ?
O1D La1 O1C 75.1(3) . . ?
O1A La1 O1C 67.10(14) . . ?
O1A La1 O1C 123.08(14) 2_655 . ?
O1B La1 O1C 64.91(16) . . ?
O1B La1 O1C 137.23(16) 2_655 . ?
O1C La1 O1C 156.4(2) 2_655 . ?
O1D La1 N1D 15.5(4) 2_655 . ?
O1D La1 N1D 64.0(6) . . ?
O1A La1 N1D 90.9(4) . . ?
O1A La1 N1D 132.8(4) 2_655 . ?
O1B La1 N1D 143.4(4) . . ?
O1B La1 N1D 124.9(4) 2_655 . ?
O1C La1 N1D 79.4(4) 2_655 . ?
O1C La1 N1D 79.2(4) . . ?
O1D La1 N1D 64.0(6) 2_655 2_655 ?
O1D La1 N1D 15.5(4) . 2_655 ?
O1A La1 N1D 132.8(4) . 2_655 ?
O1A La1 N1D 90.9(4) 2_655 2_655 ?
O1B La1 N1D 124.9(4) . 2_655 ?
O1B La1 N1D 143.4(4) 2_655 2_655 ?
O1C La1 N1D 79.2(4) 2_655 2_655 ?
O1C La1 N1D 79.4(4) . 2_655 ?
N1D La1 N1D 49.5(8) . 2_655 ?
C8A O1A Ni2 111.9(4) . . ?
C8A O1A La1 135.3(4) . . ?
Ni2 O1A La1 90.08(15) . . ?
C8B O1B Ni2 113.3(4) . . ?
C8B O1B La1 137.8(4) . . ?
Ni2 O1B La1 90.57(19) . . ?
C8C O1C Ni2 110.0(4) . . ?
C8C O1C La1 140.0(4) . . ?
Ni2 O1C La1 87.98(16) . . ?
N1D O1D C1D 84(3) 2_655 2_655 ?
N1D O1D C8D 28(2) 2_655 . ?
C1D O1D C8D 63.3(12) 2_655 . ?
N1D O1D La1 99(3) 2_655 . ?
C1D O1D La1 169.1(13) 2_655 . ?
C8D O1D La1 122.8(11) . . ?
C1A N1A C9A 117.8(6) . . ?
C1A N1A Ni2 130.0(5) . . ?
C9A N1A Ni2 112.2(5) . . ?
C1B N1B C9B 117.1(7) . . ?
C1B N1B Ni2 130.6(6) . . ?
C9B N1B Ni2 111.3(5) . . ?
C1C N1C C9C 120.4(7) . . ?
C1C N1C Ni2 128.5(6) . . ?
C9C N1C Ni2 111.0(5) . . ?
O1D N1D C8D 126(4) 2_655 2_655 ?
O1D N1D C9D 158(3) 2_655 . ?
C8D N1D C9D 43.6(17) 2_655 . ?
O1D N1D C1D 64(2) 2_655 . ?
C8D N1D C1D 73(2) 2_655 . ?
C9D N1D C1D 116(2) . . ?
O1D N1D C9D 156(3) 2_655 2_655 ?
C8D N1D C9D 56.3(17) 2_655 2_655 ?
C9D N1D C9D 13.0(8) . 2_655 ?
C1D N1D C9D 128.7(18) . 2_655 ?
O1D N1D La1 66(2) 2_655 . ?
C8D N1D La1 152(2) 2_655 . ?
C9D N1D La1 114.9(12) . . ?
C1D N1D La1 128.4(15) . . ?
C9D N1D La1 102.0(10) 2_655 . ?
N1A C1A C2A 123.9(7) . . ?
N1B C1B C2B 123.3(9) . . ?
N1C C1C C2C 122.3(8) . . ?
O1D C1D C8D 62.6(13) 2_655 2_655 ?
O1D C1D N1D 31.9(11) 2_655 . ?
C8D C1D N1D 33.7(10) 2_655 . ?
O1D C1D C2D 151.2(19) 2_655 . ?
C8D C1D C2D 91.8(15) 2_655 . ?
N1D C1D C2D 125.3(18) . . ?
O1D C1D C7D 119.3(16) 2_655 2_655 ?
C8D C1D C7D 57.2(9) 2_655 2_655 ?
N1D C1D C7D 90.4(14) . 2_655 ?
C2D C1D C7D 35.0(9) . 2_655 ?
N1C Ni2 O1B 97.2(2) . . ?
N1C Ni2 N1B 93.5(3) . . ?
O1B Ni2 N1B 80.2(2) . . ?
N1C Ni2 N1A 96.2(2) . . ?
O1B Ni2 N1A 166.4(2) . . ?
N1B Ni2 N1A 101.6(2) . . ?
N1C Ni2 O1C 81.6(2) . . ?
O1B Ni2 O1C 82.1(2) . . ?
N1B Ni2 O1C 160.9(2) . . ?
N1A Ni2 O1C 97.3(2) . . ?
N1C Ni2 O1A 164.6(3) . . ?
O1B Ni2 O1A 86.23(17) . . ?
N1B Ni2 O1A 101.8(2) . . ?
N1A Ni2 O1A 80.2(2) . . ?
O1C Ni2 O1A 84.09(18) . . ?
C3A C2A C1A 119.1(7) . . ?
C3B C2B C1B 120.5(9) . . ?
C3C C2C C1C 119.0(9) . . ?
C7D C2D C1D 84.4(18) 2_655 . ?
C7D C2D C3D 37.5(14) 2_655 . ?
C1D C2D C3D 121.7(16) . . ?
C7D C2D C8D 41.5(13) 2_655 2_655 ?
C1D C2D C8D 43.4(10) . 2_655 ?
C3D C2D C8D 79.0(11) . 2_655 ?
C2A C3A C4A 120.0(7) . . ?
C2B C3B C4B 119.0(9) . . ?
C2C C3C C4C 121.4(8) . . ?
C3A C4A C5A 124.3(7) . . ?
C3A C4A C9A 116.7(6) . . ?
C5A C4A C9A 119.0(6) . . ?
C9B C4B C5B 119.7(8) . . ?
C9B C4B C3B 116.2(8) . . ?
C5B C4B C3B 124.0(9) . . ?
C3C C4C C5C 125.9(9) . . ?
C3C C4C C9C 117.3(9) . . ?
C5C C4C C9C 116.6(9) . . ?
C6D C4D C9D 161.9(15) 2_655 . ?
C6D C4D C5D 70.9(9) 2_655 . ?
C9D C4D C5D 127.2(13) . . ?
C6D C4D C7D 70.2(10) 2_655 2_655 ?
C9D C4D C7D 91.8(12) . 2_655 ?
C5D C4D C7D 141.0(13) . 2_655 ?
C6D C4D C3D 33.5(9) 2_655 . ?
C9D C4D C3D 128.5(13) . . ?
C5D C4D C3D 104.3(12) . . ?
C7D C4D C3D 36.7(8) 2_655 . ?
C6D C4D C4D 128.6(9) 2_655 2_655 ?
C9D C4D C4D 69.5(8) . 2_655 ?
C5D C4D C4D 57.8(7) . 2_655 ?
C7D C4D C4D 161.2(9) 2_655 2_655 ?
C3D C4D C4D 162.1(9) . 2_655 ?
C6D C4D C8D 126.1(12) 2_655 2_655 ?
C9D C4D C8D 35.8(9) . 2_655 ?
C5D C4D C8D 163.1(12) . 2_655 ?
C7D C4D C8D 55.9(7) 2_655 2_655 ?
C3D C4D C8D 92.6(10) . 2_655 ?
C4D C4D C8D 105.3(7) 2_655 2_655 ?
C6D C4D C9D 177(2) 2_655 2_655 ?
C9D C4D C9D 17.0(10) . 2_655 ?
C5D C4D C9D 110.4(11) . 2_655 ?
C7D C4D C9D 108.6(11) 2_655 2_655 ?
C3D C4D C9D 145.3(12) . 2_655 ?
C4D C4D C9D 52.6(6) 2_655 2_655 ?
C8D C4D C9D 52.7(8) 2_655 2_655 ?
C6A C5A C4A 119.1(7) . . ?
C6B C5B C4B 118.8(9) . . ?
C6C C5C C4C 120.8(9) . . ?
C4D C5D C4D 64.5(13) . 2_655 ?
C4D C5D C6D 44.7(8) . 2_655 ?
C4D C5D C6D 109.1(11) 2_655 2_655 ?
C4D C5D C6D 109.1(11) . . ?
C4D C5D C6D 44.7(8) 2_655 . ?
C6D C5D C6D 153.8(15) 2_655 . ?
C5A C6A C7A 122.7(7) . . ?
C5B C6B C7B 122.8(8) . . ?
C5C C6C C7C 121.9(9) . . ?
C3D C6D C4D 98.5(18) 2_655 2_655 ?
C3D C6D C5D 163(2) 2_655 . ?
C4D C6D C5D 64.5(8) 2_655 . ?
C3D C6D C7D 33.0(15) 2_655 . ?
C4D C6D C7D 65.5(10) 2_655 . ?
C5D C6D C7D 129.9(11) . . ?
C8A C7A C6A 120.4(7) . . ?
C8B C7B C6B 119.9(8) . . ?
C8C C7C C6C 120.5(8) . . ?
C3D C7D C2D 104(2) 2_655 2_655 ?
C3D C7D C4D 73.4(16) 2_655 2_655 ?
C2D C7D C4D 177(2) 2_655 2_655 ?
C3D C7D C8D 143(2) 2_655 . ?
C2D C7D C8D 113(2) 2_655 . ?
C4D C7D C8D 69.6(11) 2_655 . ?
C3D C7D C6D 29.1(13) 2_655 . ?
C2D C7D C6D 133(2) 2_655 . ?
C4D C7D C6D 44.2(9) 2_655 . ?
C8D C7D C6D 113.8(13) . . ?
C3D C7D C1D 164(2) 2_655 2_655 ?
C2D C7D C1D 60.7(16) 2_655 2_655 ?
C4D C7D C1D 122.0(15) 2_655 2_655 ?
C8D C7D C1D 53.1(10) . 2_655 ?
C6D C7D C1D 165.6(15) . 2_655 ?
C3D C7D C9D 117.0(18) 2_655 2_655 ?
C2D C7D C9D 139(2) 2_655 2_655 ?
C4D C7D C9D 43.7(8) 2_655 2_655 ?
C8D C7D C9D 26.0(8) . 2_655 ?
C6D C7D C9D 87.9(10) . 2_655 ?
C1D C7D C9D 78.6(11) 2_655 2_655 ?
O1A C8A C7A 122.9(7) . . ?
O1A C8A C9A 118.6(6) . . ?
C7A C8A C9A 118.4(6) . . ?
O1B C8B C7B 122.7(7) . . ?
O1B C8B C9B 118.1(7) . . ?
C7B C8B C9B 119.1(8) . . ?
O1C C8C C7C 123.3(7) . . ?
O1C C8C C9C 119.8(7) . . ?
C7C C8C C9C 116.9(8) . . ?
N1D C8D C9D 101(2) 2_655 2_655 ?
N1D C8D O1D 25.6(17) 2_655 . ?
C9D C8D O1D 124.0(18) 2_655 . ?
N1D C8D C1D 73(2) 2_655 2_655 ?
C9D C8D C1D 168(3) 2_655 2_655 ?
O1D C8D C1D 54.0(10) . 2_655 ?
N1D C8D C7D 142(2) 2_655 . ?
C9D C8D C7D 112.7(16) 2_655 . ?
O1D C8D C7D 123.1(13) . . ?
C1D C8D C7D 69.7(13) 2_655 . ?
N1D C8D C9D 97(2) 2_655 . ?
C9D C8D C9D 6.1(12) 2_655 . ?
O1D C8D C9D 118.4(14) . . ?
C1D C8D C9D 167.8(18) 2_655 . ?
C7D C8D C9D 118.5(13) . . ?
N1D C8D C4D 156(2) 2_655 2_655 ?
C9D C8D C4D 58.4(12) 2_655 2_655 ?
O1D C8D C4D 177.4(14) . 2_655 ?
C1D C8D C4D 123.4(15) 2_655 2_655 ?
C7D C8D C4D 54.5(9) . 2_655 ?
C9D C8D C4D 64.0(9) . 2_655 ?
N1D C8D C2D 118(2) 2_655 2_655 ?
C9D C8D C2D 137.9(17) 2_655 2_655 ?
O1D C8D C2D 97.9(10) . 2_655 ?
C1D C8D C2D 44.8(10) 2_655 2_655 ?
C7D C8D C2D 25.2(8) . 2_655 ?
C9D C8D C2D 143.7(13) . 2_655 ?
C4D C8D C2D 79.7(10) 2_655 2_655 ?
N1A C9A C8A 117.0(6) . . ?
N1A C9A C4A 122.6(6) . . ?
C8A C9A C4A 120.4(6) . . ?
N1B C9B C4B 123.8(7) . . ?
N1B C9B C8B 116.6(8) . . ?
C4B C9B C8B 119.6(8) . . ?
N1C C9C C8C 117.4(7) . . ?
N1C C9C C4C 119.5(8) . . ?
C8C C9C C4C 123.0(8) . . ?
C9D C9D C8D 162(3) 2_655 2_655 ?
C9D C9D N1D 130.0(13) 2_655 . ?
C8D C9D N1D 35.0(13) 2_655 . ?
C9D C9D C4D 110.4(9) 2_655 . ?
C8D C9D C4D 85.8(15) 2_655 . ?
N1D C9D C4D 119.5(15) . . ?
C9D C9D C8D 12(2) 2_655 . ?
C8D C9D C8D 153(2) 2_655 . ?
N1D C9D C8D 118.9(15) . . ?
C4D C9D C8D 121.2(13) . . ?
C9D C9D C4D 52.7(7) 2_655 2_655 ?
C8D C9D C4D 143.7(16) 2_655 2_655 ?
N1D C9D C4D 173(2) . 2_655 ?
C4D C9D C4D 57.9(10) . 2_655 ?
C8D C9D C4D 63.3(9) . 2_655 ?
C9D C9D N1D 36.9(10) 2_655 2_655 ?
C8D C9D N1D 125.9(17) 2_655 2_655 ?
N1D C9D N1D 93.6(18) . 2_655 ?
C4D C9D N1D 146.6(14) . 2_655 ?
C8D C9D N1D 27.1(9) . 2_655 ?
C4D C9D N1D 89.6(11) 2_655 2_655 ?
C9D C9D C7D 154.6(14) 2_655 2_655 ?
C8D C9D C7D 41.3(11) 2_655 2_655 ?
N1D C9D C7D 75.2(12) . 2_655 ?
C4D C9D C7D 44.6(8) . 2_655 ?
C8D C9D C7D 165.8(13) . 2_655 ?
C4D C9D C7D 102.5(9) 2_655 2_655 ?
N1D C9D C7D 165.7(14) 2_655 2_655 ?
C6D C3D C7D 118(3) 2_655 2_655 ?
C6D C3D C2D 157(2) 2_655 . ?
C7D C3D C2D 38.7(14) 2_655 . ?
C6D C3D C4D 48.0(14) 2_655 . ?
C7D C3D C4D 69.9(16) 2_655 . ?
C2D C3D C4D 108.6(14) . . ?

loop_
_geom_bond_atom_site_label_1
_geom_bond_atom_site_label_2
_geom_bond_distance
_geom_bond_site_symmetry_2
_geom_bond_publ_flag
La1 O1D 2.466(13) 2_655 ?
La1 O1D 2.466(13) . ?
La1 O1A 2.483(4) . ?
La1 O1A 2.483(4) 2_655 ?
La1 O1B 2.492(5) . ?
La1 O1B 2.492(5) 2_655 ?
La1 O1C 2.567(5) 2_655 ?
La1 O1C 2.567(5) . ?
La1 N1D 2.68(2) . ?
La1 N1D 2.68(2) 2_655 ?
O1A C8A 1.336(7) . ?
O1A Ni2 2.088(4) . ?
O1B C8B 1.325(8) . ?
O1B Ni2 2.056(5) . ?
O1C C8C 1.343(8) . ?
O1C Ni2 2.080(5) . ?
O1D N1D 0.72(2) 2_655 ?
O1D C1D 1.23(2) 2_655 ?
O1D C8D 1.35(2) . ?
N1A C1A 1.310(8) . ?
N1A C9A 1.359(8) . ?
N1A Ni2 2.079(6) . ?
N1B C1B 1.318(9) . ?
N1B C9B 1.375(9) . ?
N1B Ni2 2.078(7) . ?
N1C C1C 1.318(9) . ?
N1C C9C 1.369(9) . ?
N1C Ni2 2.054(6) . ?
N1D O1D 0.72(2) 2_655 ?
N1D C8D 0.79(2) 2_655 ?
N1D C9D 1.34(2) . ?
N1D C1D 1.36(3) . ?
N1D C9D 1.71(2) 2_655 ?
C1A C2A 1.403(9) . ?
C1B C2B 1.396(11) . ?
C1C C2C 1.408(10) . ?
C1D O1D 1.23(2) 2_655 ?
C1D C8D 1.35(2) 2_655 ?
C1D C2D 1.39(2) . ?
C1D C7D 1.59(2) 2_655 ?
C2A C3A 1.356(9) . ?
C2B C3B 1.365(11) . ?
C2C C3C 1.337(11) . ?
C2D C7D 0.914(18) 2_655 ?
C2D C3D 1.42(2) . ?
C2D C8D 1.97(2) 2_655 ?
C3A C4A 1.403(9) . ?
C3B C4B 1.421(11) . ?
C3C C4C 1.401(12) . ?
C4A C5A 1.409(9) . ?
C4A C9A 1.430(9) . ?
C4B C9B 1.416(10) . ?
C4B C5B 1.420(11) . ?
C4C C5C 1.404(12) . ?
C4C C9C 1.442(10) . ?
C4D C6D 1.071(19) 2_655 ?
C4D C9D 1.374(18) . ?
C4D C5D 1.374(9) . ?
C4D C7D 1.397(19) 2_655 ?
C4D C3D 1.43(2) . ?
C4D C4D 1.47(3) 2_655 ?
C4D C8D 1.61(2) 2_655 ?
C4D C9D 1.620(18) 2_655 ?
C5A C6A 1.361(10) . ?
C5B C6B 1.357(11) . ?
C5C C6C 1.350(12) . ?
C5D C4D 1.374(9) 2_655 ?
C5D C6D 1.439(11) 2_655 ?
C5D C6D 1.439(11) . ?
C6A C7A 1.404(9) . ?
C6B C7B 1.394(10) . ?
C6C C7C 1.414(8) . ?
C6D C3D 0.796(17) 2_655 ?
C6D C4D 1.071(19) 2_655 ?
C6D C7D 1.445(15) . ?
C7A C8A 1.374(9) . ?
C7B C8B 1.388(9) . ?
C7C C8C 1.392(7) . ?
C7D C3D 0.890(19) 2_655 ?
C7D C2D 0.914(18) 2_655 ?
C7D C4D 1.397(19) 2_655 ?
C7D C8D 1.423(9) . ?
C7D C1D 1.59(2) 2_655 ?
C7D C9D 1.99(2) 2_655 ?
C8A C9A 1.427(9) . ?
C8B C9B 1.421(10) . ?
C8C C9C 1.401(10) . ?
C8D N1D 0.79(2) 2_655 ?
C8D C9D 0.94(2) 2_655 ?
C8D C1D 1.35(2) 2_655 ?
C8D C9D 1.433(18) . ?
C8D C4D 1.61(2) 2_655 ?
C8D C2D 1.97(2) 2_655 ?
C9D C9D 0.50(3) 2_655 ?
C9D C8D 0.94(2) 2_655 ?
C9D C4D 1.620(18) 2_655 ?
C9D N1D 1.71(2) 2_655 ?
C9D C7D 1.99(2) 2_655 ?
C3D C6D 0.796(17) 2_655 ?
C3D C7D 0.890(19) 2_655 ?
